data_1549316
loop_
_publ_author_name
'L\"ow, Henrik'
'Mena-Osteritz, Elena'
'von Delius, Max'

_publ_section_title
;
 Self-assembled orthoester cryptands: orthoester scope,
 post-functionalization, kinetic locking and tunable degradation kinetics.
;
_journal_issue 21
_journal_name_full 'Chemical science'
_journal_page_first 4785
_journal_page_last 4793
_journal_paper_doi 10.1039/c8sc01750f
_journal_volume 9
_journal_year 2018
_chemical_formula_moiety 'C24 H42 Na O9 Si2, C32 H12 B F24, 3(C3 H7)'
_chemical_formula_sum 'C65 H75 B F24 Na O9 Si2'
_chemical_formula_weight 1546.23
_chemical_name_systematic
'1,9-bis((trimethylsilyl)ethynyl)-2,5,8,10,13,16,17,20,23-nonaoxabicyclo[7.7.7]tricosane sodium tetrakis(3,5-bis(trifluoromethyl)phenyl)borate'
_space_group_crystal_system triclinic
_space_group_IT_number 2
_space_group_name_Hall '-P 1'
_space_group_name_H-M_alt 'P -1'
_symmetry_space_group_name_Hall '-P 1'
_symmetry_space_group_name_H-M 'P -1'
_atom_sites_solution_hydrogens geom
_atom_sites_solution_primary direct
_audit_creation_date 2018-03-27
_audit_creation_method
;
Olex2 1.2
(compiled 2017.08.10 svn.r3458 for OlexSys, GUI svn.r5381)
;
_audit_update_record
;
2018-03-27 deposited with the CCDC.
2018-04-27 downloaded from the CCDC.
;
_cell_angle_alpha 101.4174(19)
_cell_angle_beta 103.600(2)
_cell_angle_gamma 101.486(2)
_cell_formula_units_Z 2
_cell_length_a 13.9002(3)
_cell_length_b 14.0497(3)
_cell_length_c 21.1609(5)
_cell_measurement_reflns_used 15291
_cell_measurement_temperature 150.00(14)
_cell_measurement_theta_max 26.6730
_cell_measurement_theta_min 3.0890
_cell_volume 3804.07(16)
_computing_cell_refinement 'CrysAlisPro 1.171.38.46 (Rigaku OD, 2015)'
_computing_data_collection 'CrysAlisPro 1.171.38.46 (Rigaku OD, 2015)'
_computing_data_reduction 'CrysAlisPro 1.171.38.46 (Rigaku OD, 2015)'
_computing_molecular_graphics 'Olex2 (Dolomanov et al., 2009)'
_computing_publication_material 'Olex2 (Dolomanov et al., 2009)'
_computing_structure_refinement 'ShelXL (Sheldrick, 2015)'
_computing_structure_solution 'ShelXS (Sheldrick, 2008)'
_diffrn_ambient_environment N~2~
_diffrn_ambient_temperature 150.00(14)
_diffrn_detector 'CCD plate'
_diffrn_detector_area_resol_mean 10.3385
_diffrn_detector_type Atlas
_diffrn_measured_fraction_theta_full 0.998
_diffrn_measured_fraction_theta_max 0.876
_diffrn_measurement_details
;
List of Runs (angles in degrees, time in seconds):

  # Type    Start    End  Width  t~exp~   \w     \q     \k     \f   Frames
#--------------------------------------------------------------------------
  1  \w    -48.00  71.00   1.00   64.00    --   -9.42  19.00   0.00  119
  2  \w    -19.00  23.00   1.00   64.00    --   -9.42 -99.00 -60.00   42
  3  \w     -7.00  31.00   1.00   64.00    --   -9.42 -99.00  90.00   38
  4  \w     -9.00  17.00   1.00   64.00    --   -9.42 -57.00  30.00   26
  5  \w    -83.00  17.00   1.00   64.00    --   -9.42 -57.00   0.00  100
  6  \w     -8.00  19.00   1.00   64.00    --   -9.42 -99.00   0.00   27
  7  \w    -11.00  14.00   1.00   64.00    --   -9.42 -99.00 120.00   25
  8  \w     -9.00  28.00   1.00   64.00    --   -9.42 -99.00  30.00   37
  9  \w    -38.00 -11.00   1.00   64.00    --   11.14 -38.00  30.00   27
 10  \w    -20.00  48.00   1.00   64.00    --   11.14 -99.00 -90.00   68
 11  \w     73.00  98.00   1.00   64.00    --   11.14-178.00-180.00   25
 12  \w     49.00  74.00   1.00   64.00    --   11.14-178.00 150.00   25
;
_diffrn_measurement_device 'four-circle diffractometer'
_diffrn_measurement_device_type 'SuperNova, Dual, Cu at zero, Atlas'
_diffrn_measurement_method '\w scans'
_diffrn_orient_matrix_type 'CrysAlisPro convention (1999,Acta A55,543-557)'
_diffrn_orient_matrix_UB_11 0.0164887000
_diffrn_orient_matrix_UB_12 -0.0345734000
_diffrn_orient_matrix_UB_13 -0.0216002000
_diffrn_orient_matrix_UB_21 -0.0276254000
_diffrn_orient_matrix_UB_22 0.0131639000
_diffrn_orient_matrix_UB_23 -0.0282492000
_diffrn_orient_matrix_UB_31 0.0437897000
_diffrn_orient_matrix_UB_32 0.0383803000
_diffrn_orient_matrix_UB_33 0.0029684000
_diffrn_radiation_monochromator mirror
_diffrn_radiation_probe x-ray
_diffrn_radiation_type MoK\a
_diffrn_radiation_wavelength 0.71073
_diffrn_reflns_av_R_equivalents 0.0434
_diffrn_reflns_av_unetI/netI 0.0526
_diffrn_reflns_Laue_measured_fraction_full 0.998
_diffrn_reflns_Laue_measured_fraction_max 0.876
_diffrn_reflns_limit_h_max 19
_diffrn_reflns_limit_h_min -19
_diffrn_reflns_limit_k_max 19
_diffrn_reflns_limit_k_min -19
_diffrn_reflns_limit_l_max 28
_diffrn_reflns_limit_l_min -28
_diffrn_reflns_number 58033
_diffrn_reflns_point_group_measured_fraction_full 0.998
_diffrn_reflns_point_group_measured_fraction_max 0.876
_diffrn_reflns_theta_full 25.242
_diffrn_reflns_theta_max 29.460
_diffrn_reflns_theta_min 2.822
_diffrn_source 'micro-focus sealed X-ray tube'
_diffrn_source_type 'SuperNova (Mo) X-ray Source'
_exptl_absorpt_coefficient_mu 0.161
_exptl_absorpt_correction_T_max 1.00000
_exptl_absorpt_correction_T_min 0.87440
_exptl_absorpt_correction_type multi-scan
_exptl_absorpt_process_details
;
CrysAlisPro 1.171.38.46 (Rigaku Oxford Diffraction, 2015)
Empirical absorption correction using spherical harmonics,
 implemented in SCALE3 ABSPACK scaling algorithm.
;
_exptl_crystal_colour 'clear light colourless'
_exptl_crystal_colour_lustre clear
_exptl_crystal_colour_modifier light
_exptl_crystal_colour_primary colourless
_exptl_crystal_density_diffrn 1.350
_exptl_crystal_description block
_exptl_crystal_F_000 1594
_exptl_crystal_size_max 0.235
_exptl_crystal_size_mid 0.157
_exptl_crystal_size_min 0.122
_refine_diff_density_max 0.372
_refine_diff_density_min -0.360
_refine_diff_density_rms 0.059
_refine_ls_extinction_method none
_refine_ls_goodness_of_fit_ref 1.043
_refine_ls_hydrogen_treatment constr
_refine_ls_matrix_type full
_refine_ls_number_parameters 1095
_refine_ls_number_reflns 18507
_refine_ls_number_restraints 872
_refine_ls_restrained_S_all 1.095
_refine_ls_R_factor_all 0.1137
_refine_ls_R_factor_gt 0.0704
_refine_ls_shift/su_max 0.001
_refine_ls_shift/su_mean 0.000
_refine_ls_structure_factor_coef Fsqd
_refine_ls_weighting_details 'w=1/[\s^2^(Fo^2^)+(0.0552P)^2^+4.9330P] where P=(Fo^2^+2Fc^2^)/3'
_refine_ls_weighting_scheme calc
_refine_ls_wR_factor_gt 0.1618
_refine_ls_wR_factor_ref 0.1836
_reflns_Friedel_coverage 0.000
_reflns_number_gt 11841
_reflns_number_total 18507
_reflns_threshold_expression 'I > 2\s(I)'
_cod_data_source_file c8sc01750f2.cif
_cod_data_source_block hlo18020
_cod_depositor_comments 'Adding full bibliography for 1549313--1549320.cif.'
_cod_original_cell_volume 3804.08(16)
_cod_database_code 1549316
_shelx_shelxl_version_number 2016/6
_chemical_oxdiff_formula C56H54BF24NaO9Si
_shelx_space_group_comment
;
The symmetry employed for this shelxl refinement is uniquely defined
by the following loop, which should always be used as a source of
symmetry information in preference to the above space-group names.
They are only intended as comments.
;
_reflns_odcompleteness_completeness 99.87
_reflns_odcompleteness_iscentric 1
_reflns_odcompleteness_theta 26.32
_olex2_refinement_description
;
1. Fixed Uiso
 At 1.2 times of:
  All C(H) groups, All C(H,H) groups, All C(H,H,H,H) groups
 At 1.5 times of:
  All C(H,H,H) groups, All C(H,H,H,H,H,H) groups
2. Restrained distances
 C56-F1A \\sim C56-F4 \\sim C56-F1 \\sim C56-F0AA \\sim C56-F4A \\sim C56-F2A
\\sim C56-C27
 with sigma of 0.02
 F83A-F79A \\sim F79A-F69A \\sim F69-F83
 with sigma of 0.04
 C50-F83A \\sim C50-F79A \\sim C50-F79 \\sim C50-F69 \\sim C50-F83 \\sim
C50-F69A \\sim C50-C16
 with sigma of 0.02
 F75A-F61A \\sim F81A-F61A \\sim F75-F61 \\sim F81-F61
 with sigma of 0.04
 C55-F75A \\sim C55-F81A \\sim C55-F61A \\sim C55-F75 \\sim C55-F81 \\sim
C55-F61 \\sim C55-C45
 with sigma of 0.02
 F50-F57 \\sim F50-F66 \\sim F57-F66 \\sim F50A-F57A \\sim F50A-F66A \\sim
F57A-F66A
 with sigma of 0.04
 C54-F50 \\sim C54-F57 \\sim C54-C40 \\sim C54-F66 \\sim C54-F50A \\sim
C54-F57A \\sim C54-F66A
 with sigma of 0.02
 F66A-F57A \\sim F66A-F50A \\sim F50-F66 \\sim F50-F57 \\sim F57A-F50A \\sim
F66-F57
 with sigma of 0.04
 C54-F66A \\sim C54-F50 \\sim C54-F57A \\sim C54-F66 \\sim C54-F57 \\sim
C54-F50A \\sim C54-C40
 with sigma of 0.02
 C51-F68A \\sim C51-F80 \\sim C51-F68 \\sim C51-F67 \\sim C51-F67A \\sim
C51-C29 \\sim C51-F80A
 with sigma of 0.02
3. Rigid bond restraints
 C1, C2, C3, C4, C5, C6, C7, C8, C9, C10, C11, C12, C13, C14, C15, C16, C17,
 C18, C19, C20, C21, C22, C23, C24, C25, C26, C27, C28, C29, C30, C31, C32, C33,
  C34, C35, C36, C37, C38, C39, C40, C41, C42, C43, C44, C45, C46, C47, C48,
 C49, C50, C51, C52, C53, C54, C55, C56, C57, C58, C59, C60, C61, C62, C63, C64,
  C65, C66, C67, C68
 with sigma for 1-2 distances of 0.01 and sigma for 1-3 distances of 0.01
4. Uiso/Uaniso restraints and constraints
C1 \\sim C2 \\sim C3 \\sim C4 \\sim C5 \\sim C6 \\sim C7 \\sim C8 \\sim C9
\\sim C10 \\sim C11 \\sim C12 \\sim C13 \\sim C14 \\sim C15 \\sim C16 \\sim C17
\\sim C18 \\sim C19 \\sim C20 \\sim C21 \\sim C22 \\sim C23 \\sim C24 \\sim C25
\\sim C26 \\sim C27 \\sim C28 \\sim C29 \\sim C30 \\sim C31 \\sim C32 \\sim C33
\\sim C34 \\sim C35 \\sim C36 \\sim C37 \\sim C38 \\sim C39 \\sim C40 \\sim C41
\\sim C42 \\sim C43 \\sim C44 \\sim C45 \\sim C46 \\sim C47 \\sim C48 \\sim C49
\\sim C50 \\sim C51 \\sim C52 \\sim C53 \\sim C54 \\sim C55 \\sim C56 \\sim C57
\\sim C58 \\sim C59 \\sim C60 \\sim C61 \\sim C62 \\sim C63 \\sim C64 \\sim C65
\\sim C66 \\sim C67 \\sim C68: within 2A with sigma of 0.04 and sigma for
terminal atoms of 0.08
5. Rigid body (RIGU) restrains
 C27, C56, F4, F1, F0AA
 with sigma for 1-2 distances of 0.004 and sigma for 1-3 distances of 0.004
 C27, C56, F4A, F2A, F1A
 with sigma for 1-2 distances of 0.004 and sigma for 1-3 distances of 0.004
 C16, C50, F79, F69, F83
 with sigma for 1-2 distances of 0.004 and sigma for 1-3 distances of 0.004
 C16, C50, F69A, F83A, F79A
 with sigma for 1-2 distances of 0.004 and sigma for 1-3 distances of 0.004
 C45, C55, F61, F81, F75
 with sigma for 1-2 distances of 0.004 and sigma for 1-3 distances of 0.004
 C45, C55, F81A, F61A, F75A
 with sigma for 1-2 distances of 0.004 and sigma for 1-3 distances of 0.004
 C40, C54, F66, F50, F57
 with sigma for 1-2 distances of 0.004 and sigma for 1-3 distances of 0.004
 C40, C54, F50A, F57A, F66A
 with sigma for 1-2 distances of 0.004 and sigma for 1-3 distances of 0.004
 C29, C51, F68, F80, F67
 with sigma for 1-2 distances of 0.004 and sigma for 1-3 distances of 0.004
 C29, C51, F68A, F67A, F80A
 with sigma for 1-2 distances of 0.004 and sigma for 1-3 distances of 0.004
6. Others
 Sof(F4A)=Sof(F2A)=Sof(F1A)=1-FVAR(1)
 Sof(F1)=Sof(F0AA)=Sof(F4)=FVAR(1)
 Sof(F79A)=Sof(F83A)=Sof(F69A)=1-FVAR(2)
 Sof(F69)=Sof(F79)=Sof(F83)=FVAR(2)
 Sof(F81A)=Sof(F75A)=Sof(F61A)=1-FVAR(3)
 Sof(F61)=Sof(F75)=Sof(F81)=FVAR(3)
 Sof(F50A)=Sof(F57A)=Sof(F66A)=1-FVAR(4)
 Sof(F50)=Sof(F57)=Sof(F66)=FVAR(4)
 Sof(F80A)=Sof(F67A)=Sof(F68A)=1-FVAR(5)
 Sof(F67)=Sof(F68)=Sof(F80)=FVAR(5)
 Fixed Sof: H60D(0.5) H60E(0.5) H60F(0.5) H60A(0.5) H60B(0.5) H60C(0.5)
 C61(0.5) H61A(0.5) H61B(0.5) C62(0.5) H62A(0.5) H62B(0.5) C63(0.5) H63A(0.5)
 H63B(0.5) H64D(0.5) H64E(0.5) H64F(0.5) H64A(0.5) H64B(0.5) H64C(0.5) C65(0.5)
 H65A(0.5) H65B(0.5) C66(0.5) H66A(0.5) H66B(0.5) H67C(0.5) H67D(0.5) H67A(0.5)
 H67B(0.5) C68(0.5) H68A(0.5) H68B(0.5)
7.a Secondary CH2 refined with riding coordinates:
 C11(H11A,H11B), C18(H18A,H18B), C22(H22A,H22B), C25(H25A,H25B), C28(H28A,
 H28B), C31(H31A,H31B), C32(H32A,H32B), C36(H36A,H36B), C37(H37A,H37B),
 C38(H38A,H38B), C39(H39A,H39B), C43(H43A,H43B), C57(H57A,H57B), C58(H58A,H58B),
  C61(H61A,H61B), C62(H62A,H62B), C63(H63A,H63B), C65(H65A,H65B), C66(H66A,
 H66B), C67(H67C,H67D), C67(H67A,H67B), C68(H68A,H68B)
7.b Aromatic/amide H refined with riding coordinates:
 C4(H4), C8(H8), C9(H9), C14(H14), C15(H15), C19(H19), C24(H24), C26(H26),
 C30(H30), C33(H33), C41(H41), C44(H44)
7.c Idealised Me refined as rotating group:
 C46(H46A,H46B,H46C), C47(H47A,H47B,H47C), C48(H48A,H48B,H48C), C49(H49A,H49B,
 H49C), C52(H52A,H52B,H52C), C53(H53A,H53B,H53C), C59(H59A,H59B,H59C), C60(H60D,
 H60E,H60F), C60(H60A,H60B,H60C), C64(H64D,H64E,H64F), C64(H64A,H64B,H64C)
;
_olex2_date_sample_data_collection 2018-03-06
_olex2_submission_special_instructions 'No special instructions were received'
_oxdiff_exptl_absorpt_empirical_details
;
Empirical correction (ABSPACK) includes:
- Absorption correction using spherical harmonics
- Frame scaling
;
_oxdiff_exptl_absorpt_empirical_full_max 1.275
_oxdiff_exptl_absorpt_empirical_full_min 0.771

loop_
_space_group_symop_operation_xyz
'x, y, z'
'-x, -y, -z'

loop_
_atom_site_label
_atom_site_type_symbol
_atom_site_fract_x
_atom_site_fract_y
_atom_site_fract_z
_atom_site_U_iso_or_equiv
_atom_site_adp_type
_atom_site_occupancy
_atom_site_site_symmetry_order
_atom_site_calc_flag
_atom_site_refinement_flags_posn
_atom_site_refinement_flags_adp
_atom_site_refinement_flags_occupancy
_atom_site_disorder_assembly
_atom_site_disorder_group
Si1 Si 1.66842(6) 0.99094(7) 0.42666(4) 0.0384(2) Uani 1 1 d . . . . .
Si2 Si 0.76554(6) 1.18084(6) 0.02702(5) 0.0395(2) Uani 1 1 d . . . . .
Na3 Na 1.21194(8) 1.06475(8) 0.21637(6) 0.0338(3) Uani 1 1 d . . . . .
O4AA O 1.22187(15) 1.22094(15) 0.30877(10) 0.0371(5) Uani 1 1 d . . . . .
O5AA O 1.30544(14) 1.08532(15) 0.12108(10) 0.0346(4) Uani 1 1 d . . . . .
O3AA O 1.40288(14) 1.09787(15) 0.25162(10) 0.0345(4) Uani 1 1 d . . . . .
O0AA O 1.05285(15) 1.12235(15) 0.20556(10) 0.0345(4) Uani 1 1 d . . . . .
O2AA O 1.04036(14) 0.99177(14) 0.12185(10) 0.0330(4) Uani 1 1 d . . . . .
O6 O 1.32619(14) 1.08196(15) 0.33154(10) 0.0352(4) Uani 1 1 d . . . . .
O7 O 1.13204(14) 1.14433(15) 0.12789(10) 0.0337(4) Uani 1 1 d . . . . .
O8 O 1.31741(14) 0.94658(14) 0.25272(10) 0.0350(4) Uani 1 1 d . . . . .
O9 O 1.10965(15) 0.89294(14) 0.21585(10) 0.0352(4) Uani 1 1 d . . . . .
F10 F 0.98818(14) 0.62170(17) 0.00541(10) 0.0568(5) Uani 1 1 d . . . . .
F11 F 0.83907(15) 0.52181(17) -0.02776(9) 0.0596(6) Uani 1 1 d . . . . .
F12 F 1.06991(16) 0.46126(17) 0.26384(12) 0.0657(6) Uani 1 1 d . . . . .
C1 C 0.7977(2) 0.7438(2) 0.24849(14) 0.0306(6) Uani 1 1 d . U . . .
C2 C 0.83992(19) 0.58875(19) 0.18425(14) 0.0282(5) Uani 1 1 d . U . . .
C3 C 0.7572(2) 0.5675(2) 0.28585(14) 0.0309(6) Uani 1 1 d . U . . .
C4 C 0.8343(2) 0.60158(19) 0.11993(14) 0.0288(6) Uani 1 1 d . U . . .
H4 H 0.778021 0.620008 0.097067 0.035 Uiso 1 1 calc R . . . .
F17 F 0.47604(18) 0.28203(15) 0.06015(11) 0.0660(6) Uani 1 1 d . . . . .
C5 C 1.0006(2) 0.5435(2) 0.18422(15) 0.0330(6) Uani 1 1 d . U . . .
F19 F 1.12695(17) 0.45507(18) 0.17892(12) 0.0715(7) Uani 1 1 d . . . . .
F20 F 1.16896(15) 0.59207(17) 0.25531(13) 0.0711(7) Uani 1 1 d . . . . .
F21 F 0.85773(19) 0.67860(18) 0.01085(11) 0.0675(6) Uani 1 1 d . . . . .
C6 C 1.3839(2) 1.0370(2) 0.29463(15) 0.0344(6) Uani 1 1 d . U . . .
C7 C 0.8752(2) 1.1372(2) 0.06842(16) 0.0386(7) Uani 1 1 d . U . . .
C8 C 0.9248(2) 0.5586(2) 0.21519(14) 0.0306(6) Uani 1 1 d . U . . .
H8 H 0.930975 0.548209 0.257864 0.037 Uiso 1 1 calc R . . . .
C9 C 0.9943(2) 0.5586(2) 0.12100(15) 0.0337(6) Uani 1 1 d . U . . .
H9 H 1.045182 0.549489 0.100455 0.040 Uiso 1 1 calc R . . . .
B26 B 0.7583(2) 0.6203(2) 0.22373(16) 0.0283(6) Uani 1 1 d . . . . .
F27 F 0.5245(2) 0.35881(17) -0.00710(11) 0.0751(7) Uani 1 1 d . . . . .
C10 C 1.0411(2) 1.0936(2) 0.13684(14) 0.0316(6) Uani 1 1 d . U . . .
C11 C 1.4461(2) 1.0614(2) 0.19886(15) 0.0367(7) Uani 1 1 d . U . . .
H11A H 1.419465 0.989213 0.181173 0.044 Uiso 1 1 calc R . . . .
H11B H 1.520104 1.076998 0.215625 0.044 Uiso 1 1 calc R . . . .
C12 C 0.6393(2) 0.5808(2) 0.17665(15) 0.0324(6) Uani 1 1 d . U . . .
C13 C 1.4780(2) 1.0232(2) 0.33767(15) 0.0374(7) Uani 1 1 d . U . . .
C14 C 0.7526(2) 0.8067(2) 0.21500(16) 0.0357(6) Uani 1 1 d . U . . .
H14 H 0.695330 0.778084 0.177914 0.043 Uiso 1 1 calc R . . . .
C15 C 0.7565(2) 0.6162(2) 0.34951(15) 0.0376(7) Uani 1 1 d . U . . .
H15 H 0.763925 0.685239 0.359747 0.045 Uiso 1 1 calc R . . . .
C16 C 0.9257(2) 0.8959(2) 0.32169(16) 0.0425(7) Uani 1 1 d D U . . .
C17 C 0.9099(2) 0.5878(2) 0.08882(14) 0.0319(6) Uani 1 1 d . U . . .
C18 C 1.4147(2) 1.1145(2) 0.14538(16) 0.0375(7) Uani 1 1 d . U . . .
H18A H 1.438857 1.186695 0.163964 0.045 Uiso 1 1 calc R . . . .
H18B H 1.444075 1.095897 0.108918 0.045 Uiso 1 1 calc R . . . .
C19 C 0.7447(2) 0.4636(2) 0.27369(15) 0.0353(6) Uani 1 1 d . U . . .
H19 H 0.744731 0.428056 0.231661 0.042 Uiso 1 1 calc R . . . .
C20 C 0.4999(2) 0.4572(2) 0.08871(16) 0.0394(7) Uani 1 1 d . U . . .
C21 C 0.9492(2) 1.1151(2) 0.09695(15) 0.0354(6) Uani 1 1 d . U . . .
C22 C 1.1505(2) 1.1145(2) 0.06376(15) 0.0373(7) Uani 1 1 d . U . . .
H22A H 1.119145 1.149349 0.032679 0.045 Uiso 1 1 calc R . . . .
H22B H 1.122749 1.042653 0.044579 0.045 Uiso 1 1 calc R . . . .
C23 C 1.5520(2) 1.0114(2) 0.37316(15) 0.0377(7) Uani 1 1 d . U . . .
C24 C 0.6035(2) 0.4950(2) 0.12377(15) 0.0348(6) Uani 1 1 d . U . . .
H24 H 0.650163 0.461501 0.111229 0.042 Uiso 1 1 calc R . . . .
C25 C 1.0187(2) 0.8457(2) 0.16186(16) 0.0370(7) Uani 1 1 d . U . . .
H25A H 0.972399 0.797988 0.175621 0.044 Uiso 1 1 calc R . . . .
H25B H 1.035372 0.809562 0.123553 0.044 Uiso 1 1 calc R . . . .
C26 C 0.5653(2) 0.6280(2) 0.19278(16) 0.0392(7) Uani 1 1 d . U . . .
H26 H 0.585740 0.684323 0.229131 0.047 Uiso 1 1 calc R . . . .
C27 C 0.7898(3) 0.9110(2) 0.23482(18) 0.0427(7) Uani 1 1 d D U . . .
C28 C 1.2655(2) 0.8779(2) 0.28402(16) 0.0409(7) Uani 1 1 d . U . . .
H28A H 1.254241 0.914516 0.324421 0.049 Uiso 1 1 calc R . . . .
H28B H 1.305861 0.831819 0.296015 0.049 Uiso 1 1 calc R . . . .
C29 C 0.4628(2) 0.5939(3) 0.15662(18) 0.0453(8) Uani 1 1 d D U . . .
C30 C 0.8862(2) 0.7922(2) 0.30168(15) 0.0355(6) Uani 1 1 d . U . . .
H30 H 0.920191 0.753165 0.324793 0.043 Uiso 1 1 calc R . . . .
C31 C 1.2653(2) 1.1427(2) 0.07749(16) 0.0379(7) Uani 1 1 d . U . . .
H31A H 1.283466 1.127621 0.035768 0.045 Uiso 1 1 calc R . . . .
H31B H 1.292981 1.213963 0.098775 0.045 Uiso 1 1 calc R . . . .
F50 F 0.6625(4) 0.6529(6) 0.4652(4) 0.086(2) Uani 0.698(18) 1 d D U P A 1
C32 C 1.1655(2) 0.8218(2) 0.23316(16) 0.0402(7) Uani 1 1 d . U . . .
H32A H 1.177461 0.784168 0.193359 0.048 Uiso 1 1 calc R . . . .
H32B H 1.126538 0.774884 0.251608 0.048 Uiso 1 1 calc R . . . .
C33 C 0.8760(3) 0.9562(2) 0.28880(18) 0.0461(8) Uani 1 1 d . U . . .
H33 H 0.900152 1.025789 0.302808 0.055 Uiso 1 1 calc R . . . .
C34 C 0.8990(2) 0.6023(2) 0.02020(16) 0.0396(7) Uani 1 1 d . U . . .
C35 C 0.4673(2) 0.3613(3) 0.03532(18) 0.0482(8) Uani 1 1 d . U . . .
C36 C 1.2816(2) 1.2279(2) 0.37522(15) 0.0399(7) Uani 1 1 d . U . . .
H36A H 1.240294 1.190640 0.397858 0.048 Uiso 1 1 calc R . . . .
H36B H 1.306032 1.297504 0.401099 0.048 Uiso 1 1 calc R . . . .
C37 C 1.1271(2) 1.2462(2) 0.30758(16) 0.0406(7) Uani 1 1 d . U . . .
H37A H 1.139489 1.316225 0.330846 0.049 Uiso 1 1 calc R . . . .
H37B H 1.088606 1.204984 0.329668 0.049 Uiso 1 1 calc R . . . .
F57 F 0.8215(4) 0.7084(3) 0.4893(3) 0.0683(17) Uani 0.698(18) 1 d D U P A 1
C38 C 1.0683(2) 1.2275(2) 0.23521(16) 0.0405(7) Uani 1 1 d . U . . .
H38A H 1.003119 1.244088 0.231665 0.049 Uiso 1 1 calc R . . . .
H38B H 1.106906 1.267993 0.212783 0.049 Uiso 1 1 calc R . . . .
C39 C 0.9686(2) 0.9250(2) 0.14293(16) 0.0372(7) Uani 1 1 d . U . . .
H39A H 0.905802 0.894793 0.106598 0.045 Uiso 1 1 calc R . . . .
H39B H 0.952111 0.961663 0.181153 0.045 Uiso 1 1 calc R . . . .
F60 F 0.37056(19) 0.3388(2) -0.00136(15) 0.0975(10) Uani 1 1 d . . . . .
F61 F 0.6882(18) 0.2556(10) 0.2413(5) 0.096(5) Uani 0.50(4) 1 d D U P B 1
C40 C 0.7450(3) 0.5651(3) 0.39892(16) 0.0435(7) Uani 1 1 d D U . . .
C41 C 0.4292(2) 0.5076(3) 0.10456(18) 0.0471(8) Uani 1 1 d . U . . .
H41 H 0.360246 0.483660 0.080541 0.057 Uiso 1 1 calc R . . . .
C42 C 1.0907(2) 0.5131(2) 0.22015(17) 0.0431(7) Uani 1 1 d . U . . .
C43 C 1.3698(2) 1.1849(2) 0.36948(15) 0.0409(7) Uani 1 1 d . U . . .
H43A H 1.410960 1.221343 0.346434 0.049 Uiso 1 1 calc R . . . .
H43B H 1.412792 1.188654 0.413714 0.049 Uiso 1 1 calc R . . . .
F66 F 0.7644(5) 0.5768(6) 0.5135(3) 0.0774(19) Uani 0.698(18) 1 d D U P A 1
F67 F 0.4190(3) 0.7511(3) 0.1677(3) 0.0794(16) Uani 0.733(9) 1 d D U P C 1
F68 F 0.3981(8) 0.6732(7) 0.2405(3) 0.086(2) Uani 0.733(9) 1 d D U P C 1
F69 F 1.0964(12) 0.9053(19) 0.3756(10) 0.109(5) Uani 0.50(3) 1 d D U P D 1
C44 C 0.7325(3) 0.4621(3) 0.38485(17) 0.0473(8) Uani 1 1 d . U . . .
H44 H 0.724437 0.427694 0.417338 0.057 Uiso 1 1 calc R . . . .
C45 C 0.7322(3) 0.4111(2) 0.32168(17) 0.0429(7) Uani 1 1 d D U . . .
C46 C 0.7738(3) 1.1795(3) -0.05887(19) 0.0597(10) Uani 1 1 d . U . . .
H46A H 0.837800 1.223263 -0.056538 0.090 Uiso 1 1 calc GR . . . .
H46B H 0.718318 1.202262 -0.082209 0.090 Uiso 1 1 calc GR . . . .
H46C H 0.769489 1.112368 -0.082576 0.090 Uiso 1 1 calc GR . . . .
C47 C 1.7789(3) 1.0912(3) 0.4300(2) 0.0560(9) Uani 1 1 d . U . . .
H47A H 1.781637 1.091321 0.385089 0.084 Uiso 1 1 calc GR . . . .
H47B H 1.840902 1.079419 0.454691 0.084 Uiso 1 1 calc GR . . . .
H47C H 1.771837 1.155021 0.451921 0.084 Uiso 1 1 calc GR . . . .
F75 F 0.8047(10) 0.2718(14) 0.3262(11) 0.102(4) Uani 0.50(4) 1 d D U P B 1
C48 C 1.6812(3) 0.8665(3) 0.3870(2) 0.0603(10) Uani 1 1 d . U . . .
H48A H 1.620713 0.815842 0.382749 0.090 Uiso 1 1 calc GR . . . .
H48B H 1.739833 0.852768 0.414323 0.090 Uiso 1 1 calc GR . . . .
H48C H 1.689603 0.866025 0.343170 0.090 Uiso 1 1 calc GR . . . .
C49 C 0.6457(3) 1.0945(3) 0.0267(2) 0.0604(10) Uani 1 1 d . U . . .
H49A H 0.645178 1.026561 0.007290 0.091 Uiso 1 1 calc GR . . . .
H49B H 0.587885 1.111171 0.000653 0.091 Uiso 1 1 calc GR . . . .
H49C H 0.641885 1.101160 0.072032 0.091 Uiso 1 1 calc GR . . . .
F79 F 1.041(2) 1.0407(6) 0.3956(10) 0.122(6) Uani 0.50(3) 1 d D U P D 1
F80 F 0.2959(3) 0.6210(4) 0.1428(3) 0.0856(18) Uani 0.733(9) 1 d D U P C 1
F81 F 0.6532(13) 0.2550(12) 0.3322(9) 0.107(5) Uani 0.50(4) 1 d D U P B 1
F83 F 0.9973(11) 0.9211(11) 0.4351(5) 0.078(3) Uani 0.50(3) 1 d D U P D 1
C50 C 1.0177(3) 0.9413(3) 0.3788(2) 0.0611(9) Uani 1 1 d D U . . .
C51 C 0.3922(3) 0.6549(3) 0.1744(2) 0.0685(11) Uani 1 1 d D U . . .
C52 C 0.7807(3) 1.3101(3) 0.0760(3) 0.0759(13) Uani 1 1 d . U . . .
H52A H 0.774293 1.308742 0.120081 0.114 Uiso 1 1 calc GR . . . .
H52B H 0.728620 1.337538 0.053527 0.114 Uiso 1 1 calc GR . . . .
H52C H 0.847002 1.351056 0.080002 0.114 Uiso 1 1 calc GR . . . .
C53 C 1.6494(3) 0.9938(4) 0.51087(19) 0.0651(11) Uani 1 1 d . U . . .
H53A H 1.650506 1.060922 0.532728 0.098 Uiso 1 1 calc GR . . . .
H53B H 1.703375 0.972868 0.537525 0.098 Uiso 1 1 calc GR . . . .
H53C H 1.584595 0.949137 0.505930 0.098 Uiso 1 1 calc GR . . . .
C54 C 0.7455(3) 0.6226(3) 0.46547(18) 0.0565(9) Uani 1 1 d D U . . .
C55 C 0.7210(3) 0.3013(3) 0.3059(2) 0.0628(10) Uani 1 1 d D U . . .
C56 C 0.7346(3) 0.9726(3) 0.1981(2) 0.0651(10) Uani 1 1 d D U . . .
F1 F 0.7987(6) 1.0626(5) 0.2062(6) 0.080(2) Uani 0.58(2) 1 d D U P E 1
F0AA F 0.7004(14) 0.9339(10) 0.1344(5) 0.121(5) Uani 0.58(2) 1 d D U P E 1
F4 F 0.6653(13) 0.9960(15) 0.2278(10) 0.130(6) Uani 0.58(2) 1 d D U P E 1
C57 C 1.0299(4) 0.5511(5) 0.4254(3) 0.0978(16) Uani 1 1 d . U . . .
H57A H 0.964534 0.517154 0.392193 0.117 Uiso 1 1 calc R . . . .
H57B H 1.078754 0.513109 0.416907 0.117 Uiso 1 1 calc R . . . .
C58 C 1.0186(4) 0.5513(4) 0.4942(3) 0.0928(16) Uani 1 1 d . U . . .
H58A H 0.970963 0.590789 0.502710 0.111 Uiso 1 1 calc R . . . .
H58B H 1.084370 0.584797 0.527024 0.111 Uiso 1 1 calc R . . . .
C59 C 1.0656(4) 0.6557(4) 0.4164(3) 0.1023(17) Uani 1 1 d . U . . .
H59A H 1.061795 0.651275 0.369955 0.154 Uiso 1 1 calc GR . . . .
H59B H 1.135021 0.685600 0.443589 0.154 Uiso 1 1 calc GR . . . .
H59C H 1.022372 0.696407 0.429888 0.154 Uiso 1 1 calc GR . . . .
F4A F 0.7627(19) 1.0689(7) 0.2160(10) 0.131(6) Uani 0.42(2) 1 d D U P E 2
F2A F 0.6300(6) 0.9460(11) 0.1842(11) 0.092(4) Uani 0.42(2) 1 d D U P E 2
F1A F 0.7286(10) 0.9497(14) 0.1315(5) 0.083(4) Uani 0.42(2) 1 d D U P E 2
F79A F 1.0078(15) 0.964(2) 0.4389(6) 0.122(6) Uani 0.50(3) 1 d D U P D 2
F83A F 1.0857(9) 0.8841(9) 0.3815(9) 0.068(3) Uani 0.50(3) 1 d D U P D 2
F69A F 1.0799(12) 1.0246(13) 0.3709(11) 0.108(5) Uani 0.50(3) 1 d D U P D 2
F81A F 0.6636(15) 0.2551(12) 0.2443(6) 0.097(4) Uani 0.50(4) 1 d D U P B 2
F75A F 0.690(2) 0.2566(13) 0.3476(10) 0.145(7) Uani 0.50(4) 1 d D U P B 2
F61A F 0.8129(10) 0.2858(15) 0.3075(15) 0.130(6) Uani 0.50(4) 1 d D U P B 2
F50A F 0.707(3) 0.5609(13) 0.5000(13) 0.165(10) Uani 0.302(18) 1 d D U P A 2
F57A F 0.6821(19) 0.6787(18) 0.4620(11) 0.125(7) Uani 0.302(18) 1 d D U P A 2
F66A F 0.8334(12) 0.676(3) 0.5052(11) 0.195(12) Uani 0.302(18) 1 d D U P A 2
F80A F 0.2999(7) 0.5739(10) 0.1642(7) 0.075(4) Uani 0.267(9) 1 d D U P C 2
F67A F 0.3469(14) 0.6704(17) 0.1127(8) 0.148(9) Uani 0.267(9) 1 d D U P C 2
F68A F 0.4134(18) 0.705(2) 0.2369(8) 0.106(9) Uani 0.267(9) 1 d D U P C 2
C60 C 0.3696(6) 0.7073(7) 0.4841(5) 0.172(4) Uani 1 1 d . U . . .
H60D H 0.339000 0.746979 0.457191 0.258 Uiso 0.5 1 calc GR . P F 2
H60E H 0.416043 0.750706 0.525478 0.258 Uiso 0.5 1 calc GR . P F 2
H60F H 0.316971 0.661721 0.493713 0.258 Uiso 0.5 1 calc GR . P F 2
H60A H 0.402381 0.766451 0.473398 0.258 Uiso 0.5 1 calc GR . P G 1
H60B H 0.410528 0.701655 0.525889 0.258 Uiso 0.5 1 calc GR . P G 1
H60C H 0.303214 0.712026 0.488097 0.258 Uiso 0.5 1 calc GR . P G 1
C61 C 0.3852(12) 0.4945(12) 0.3392(9) 0.099(4) Uani 0.5 1 d . U P H 2
H61A H 0.345027 0.437482 0.349137 0.119 Uiso 0.5 1 calc R . P H 2
H61B H 0.339361 0.507614 0.301533 0.119 Uiso 0.5 1 calc R . P H 2
C62 C 0.4544(11) 0.4541(12) 0.3105(9) 0.124(5) Uani 0.5 1 d . U P H 2
H62A H 0.503336 0.511718 0.307736 0.148 Uiso 0.5 1 calc R . P H 2
H62B H 0.491609 0.427103 0.344558 0.148 Uiso 0.5 1 calc R . P H 2
C63 C 0.3849(12) 0.4459(10) 0.2917(8) 0.112(4) Uani 0.5 1 d . U P H 1
H63A H 0.329180 0.398760 0.298230 0.135 Uiso 0.5 1 calc R . P H 1
H63B H 0.353574 0.483540 0.262642 0.135 Uiso 0.5 1 calc R . P H 1
C64 C 0.4358(6) 0.3866(5) 0.2535(4) 0.122(2) Uani 1 1 d . U . . .
H64D H 0.421920 0.320598 0.260838 0.183 Uiso 0.5 1 calc GR . P H 2
H64E H 0.494407 0.396997 0.236677 0.183 Uiso 0.5 1 calc GR . P H 2
H64F H 0.377497 0.392978 0.221347 0.183 Uiso 0.5 1 calc GR . P H 2
H64A H 0.495589 0.378686 0.283447 0.183 Uiso 0.5 1 calc GR . P H 1
H64B H 0.455660 0.420005 0.221377 0.183 Uiso 0.5 1 calc GR . P H 1
H64C H 0.390000 0.321762 0.230344 0.183 Uiso 0.5 1 calc GR . P H 1
C65 C 0.4189(11) 0.6570(18) 0.4517(11) 0.200(9) Uani 0.5 1 d . U P H 2
H65A H 0.460203 0.634104 0.486421 0.240 Uiso 0.5 1 calc R . P H 2
H65B H 0.466831 0.709127 0.442568 0.240 Uiso 0.5 1 calc R . P H 2
C66 C 0.4382(11) 0.5192(16) 0.3588(10) 0.139(6) Uani 0.5 1 d . U P H 1
H66A H 0.467430 0.480529 0.387794 0.167 Uiso 0.5 1 calc R . P H 1
H66B H 0.495588 0.564118 0.352183 0.167 Uiso 0.5 1 calc R . P H 1
C67 C 0.3957(6) 0.5780(6) 0.3952(4) 0.140(3) Uani 1 1 d . U . . .
H67C H 0.369402 0.617155 0.365474 0.168 Uiso 0.5 1 calc R . P H 2
H67D H 0.334840 0.543882 0.404612 0.168 Uiso 0.5 1 calc R . P H 2
H67A H 0.440980 0.638862 0.393267 0.168 Uiso 0.5 1 calc R . P H 1
H67B H 0.336195 0.567286 0.357272 0.168 Uiso 0.5 1 calc R . P H 1
C68 C 0.3591(17) 0.6243(14) 0.4340(12) 0.176(7) Uani 0.5 1 d . U P H 1
H68A H 0.336647 0.572165 0.455262 0.211 Uiso 0.5 1 calc R . P H 1
H68B H 0.296659 0.625969 0.402465 0.211 Uiso 0.5 1 calc R . P H 1

loop_
_atom_site_aniso_label
_atom_site_aniso_U_11
_atom_site_aniso_U_22
_atom_site_aniso_U_33
_atom_site_aniso_U_23
_atom_site_aniso_U_13
_atom_site_aniso_U_12
Si1 0.0378(4) 0.0493(5) 0.0371(5) 0.0193(4) 0.0101(4) 0.0237(4)
Si2 0.0307(4) 0.0362(4) 0.0503(5) 0.0112(4) 0.0039(4) 0.0148(3)
Na3 0.0314(5) 0.0360(6) 0.0362(6) 0.0140(5) 0.0067(5) 0.0126(5)
O4AA 0.0448(11) 0.0402(11) 0.0299(11) 0.0092(9) 0.0101(9) 0.0196(9)
O5AA 0.0281(9) 0.0412(11) 0.0398(11) 0.0217(9) 0.0105(8) 0.0085(8)
O3AA 0.0368(10) 0.0387(11) 0.0344(11) 0.0170(9) 0.0110(9) 0.0152(9)
O0AA 0.0382(11) 0.0368(11) 0.0316(11) 0.0101(9) 0.0093(9) 0.0161(9)
O2AA 0.0329(10) 0.0348(10) 0.0384(11) 0.0146(9) 0.0153(9) 0.0130(8)
O6 0.0353(10) 0.0382(11) 0.0361(11) 0.0132(9) 0.0103(9) 0.0148(9)
O7 0.0288(10) 0.0386(11) 0.0369(11) 0.0140(9) 0.0099(8) 0.0108(8)
O8 0.0360(10) 0.0344(10) 0.0362(11) 0.0142(9) 0.0089(9) 0.0091(8)
O9 0.0370(10) 0.0258(10) 0.0412(12) 0.0111(9) 0.0072(9) 0.0067(8)
F10 0.0447(10) 0.0825(15) 0.0460(11) 0.0205(10) 0.0238(9) 0.0059(10)
F11 0.0545(12) 0.0738(14) 0.0351(10) 0.0021(10) 0.0094(9) -0.0018(10)
F12 0.0633(13) 0.0792(15) 0.0827(16) 0.0502(13) 0.0275(12) 0.0440(12)
C1 0.0334(14) 0.0329(14) 0.0368(15) 0.0139(12) 0.0203(12) 0.0167(11)
C2 0.0257(12) 0.0254(13) 0.0328(14) 0.0073(11) 0.0081(11) 0.0056(10)
C3 0.0299(13) 0.0351(14) 0.0330(15) 0.0133(12) 0.0122(12) 0.0123(11)
C4 0.0261(13) 0.0275(13) 0.0312(14) 0.0072(11) 0.0064(11) 0.0059(10)
F17 0.0856(16) 0.0465(12) 0.0630(14) 0.0247(10) 0.0189(12) 0.0030(11)
C5 0.0332(14) 0.0277(14) 0.0394(16) 0.0072(12) 0.0108(12) 0.0116(11)
F19 0.0731(15) 0.0866(17) 0.0790(16) 0.0247(13) 0.0306(12) 0.0610(13)
F20 0.0410(11) 0.0599(13) 0.1000(18) 0.0215(13) -0.0093(11) 0.0194(10)
F21 0.1005(17) 0.0827(16) 0.0546(13) 0.0420(12) 0.0424(12) 0.0542(14)
C6 0.0335(14) 0.0391(16) 0.0344(16) 0.0158(13) 0.0073(12) 0.0146(12)
C7 0.0367(15) 0.0428(17) 0.0388(17) 0.0125(14) 0.0102(13) 0.0145(13)
C8 0.0325(14) 0.0295(14) 0.0318(15) 0.0095(12) 0.0102(11) 0.0099(11)
C9 0.0315(14) 0.0286(14) 0.0422(16) 0.0041(12) 0.0166(12) 0.0077(11)
B26 0.0278(14) 0.0309(15) 0.0312(16) 0.0114(13) 0.0108(12) 0.0125(12)
F27 0.0974(17) 0.0646(14) 0.0534(13) 0.0105(11) 0.0343(13) -0.0115(12)
C10 0.0285(13) 0.0354(15) 0.0344(15) 0.0118(12) 0.0097(11) 0.0123(11)
C11 0.0296(14) 0.0453(17) 0.0416(17) 0.0169(14) 0.0144(13) 0.0136(13)
C12 0.0303(14) 0.0378(15) 0.0374(16) 0.0209(13) 0.0138(12) 0.0110(12)
C13 0.0390(16) 0.0408(16) 0.0367(16) 0.0156(13) 0.0106(13) 0.0145(13)
C14 0.0372(15) 0.0392(16) 0.0430(17) 0.0191(13) 0.0218(13) 0.0166(12)
C15 0.0480(17) 0.0344(15) 0.0377(16) 0.0142(13) 0.0162(14) 0.0172(13)
C16 0.0468(17) 0.0399(16) 0.0443(18) 0.0096(14) 0.0227(14) 0.0083(13)
C17 0.0322(14) 0.0294(14) 0.0331(15) 0.0044(12) 0.0120(12) 0.0061(11)
C18 0.0286(14) 0.0457(17) 0.0420(17) 0.0158(14) 0.0138(13) 0.0090(12)
C19 0.0428(16) 0.0317(14) 0.0323(15) 0.0090(12) 0.0100(13) 0.0118(12)
C20 0.0328(15) 0.0454(17) 0.0431(17) 0.0259(14) 0.0080(13) 0.0056(13)
C21 0.0346(15) 0.0415(16) 0.0333(16) 0.0130(13) 0.0107(12) 0.0125(13)
C22 0.0384(15) 0.0474(17) 0.0327(16) 0.0214(14) 0.0111(13) 0.0132(13)
C23 0.0412(16) 0.0422(17) 0.0338(16) 0.0153(13) 0.0091(13) 0.0163(13)
C24 0.0309(14) 0.0396(16) 0.0397(16) 0.0215(13) 0.0108(12) 0.0098(12)
C25 0.0342(15) 0.0323(15) 0.0417(17) 0.0082(13) 0.0128(13) 0.0014(12)
C26 0.0362(15) 0.0473(18) 0.0439(18) 0.0212(14) 0.0188(13) 0.0146(13)
C27 0.0533(18) 0.0377(16) 0.062(2) 0.0282(15) 0.0384(16) 0.0255(14)
C28 0.0475(17) 0.0369(16) 0.0460(18) 0.0222(14) 0.0126(14) 0.0174(14)
C29 0.0293(14) 0.060(2) 0.058(2) 0.0311(17) 0.0181(14) 0.0157(14)
C30 0.0408(16) 0.0346(15) 0.0381(16) 0.0144(13) 0.0168(13) 0.0137(12)
C31 0.0373(15) 0.0464(17) 0.0396(17) 0.0252(14) 0.0156(13) 0.0127(13)
F50 0.067(3) 0.152(6) 0.047(3) 0.007(3) 0.022(2) 0.057(3)
C32 0.0494(17) 0.0287(14) 0.0479(19) 0.0168(13) 0.0159(14) 0.0130(13)
C33 0.059(2) 0.0308(15) 0.060(2) 0.0132(15) 0.0362(17) 0.0135(14)
C34 0.0386(16) 0.0449(17) 0.0391(17) 0.0105(14) 0.0174(14) 0.0120(14)
C35 0.0384(17) 0.0523(19) 0.049(2) 0.0238(16) 0.0032(15) 0.0002(14)
C36 0.0462(17) 0.0420(17) 0.0298(15) 0.0074(13) 0.0086(13) 0.0121(14)
C37 0.0466(17) 0.0418(17) 0.0395(17) 0.0072(14) 0.0165(14) 0.0234(14)
F57 0.091(3) 0.071(3) 0.038(2) -0.0018(17) 0.0273(19) 0.0156(19)
C38 0.0471(17) 0.0393(16) 0.0408(17) 0.0102(14) 0.0118(14) 0.0249(14)
C39 0.0277(14) 0.0391(16) 0.0444(18) 0.0103(14) 0.0128(13) 0.0049(12)
F60 0.0587(15) 0.0877(19) 0.103(2) -0.0071(16) -0.0295(14) 0.0161(13)
F61 0.194(14) 0.031(5) 0.064(4) 0.018(3) 0.033(5) 0.031(7)
C40 0.0531(19) 0.0495(18) 0.0384(17) 0.0199(14) 0.0195(14) 0.0205(15)
C41 0.0266(14) 0.065(2) 0.055(2) 0.0337(17) 0.0097(14) 0.0075(14)
C42 0.0398(17) 0.0438(18) 0.052(2) 0.0151(16) 0.0143(15) 0.0205(14)
C43 0.0432(17) 0.0440(17) 0.0306(16) 0.0073(13) 0.0041(13) 0.0103(14)
F66 0.125(4) 0.091(4) 0.037(2) 0.031(2) 0.030(3) 0.054(3)
F67 0.061(2) 0.062(2) 0.133(4) 0.035(2) 0.034(2) 0.0384(18)
F68 0.089(4) 0.092(6) 0.093(3) 0.013(3) 0.044(3) 0.044(4)
F69 0.047(4) 0.170(13) 0.080(6) -0.014(9) 0.019(4) 0.008(7)
C44 0.058(2) 0.0498(19) 0.0427(18) 0.0262(15) 0.0176(16) 0.0164(16)
C45 0.0516(18) 0.0348(15) 0.0445(18) 0.0165(14) 0.0127(15) 0.0113(14)
C46 0.059(2) 0.059(2) 0.059(2) 0.0269(19) 0.0010(18) 0.0168(18)
C47 0.0415(18) 0.062(2) 0.063(2) 0.0208(19) 0.0084(17) 0.0137(17)
F75 0.110(6) 0.036(5) 0.146(9) 0.031(5) -0.007(5) 0.030(4)
C48 0.072(2) 0.054(2) 0.074(3) 0.026(2) 0.032(2) 0.0348(19)
C49 0.0382(18) 0.062(2) 0.083(3) 0.025(2) 0.0136(18) 0.0139(17)
F79 0.139(12) 0.049(3) 0.120(9) -0.002(4) -0.013(7) -0.024(4)
F80 0.0339(17) 0.089(3) 0.119(4) -0.002(3) 0.008(2) 0.0289(19)
F81 0.142(8) 0.047(5) 0.133(9) 0.035(5) 0.064(7) -0.014(6)
F83 0.080(4) 0.092(6) 0.033(3) -0.006(3) 0.004(3) -0.008(5)
C50 0.064(2) 0.047(2) 0.060(2) 0.0038(18) 0.0147(18) -0.0001(17)
C51 0.0379(19) 0.093(3) 0.098(3) 0.045(3) 0.034(2) 0.034(2)
C52 0.065(3) 0.051(2) 0.100(4) -0.005(2) 0.009(2) 0.029(2)
C53 0.062(2) 0.104(3) 0.045(2) 0.032(2) 0.0162(18) 0.042(2)
C54 0.074(2) 0.070(2) 0.0429(19) 0.0246(17) 0.0277(18) 0.0327(19)
C55 0.088(3) 0.0411(19) 0.061(2) 0.0234(17) 0.015(2) 0.0150(19)
C56 0.069(2) 0.059(2) 0.103(3) 0.051(2) 0.049(2) 0.040(2)
F1 0.082(4) 0.052(3) 0.149(5) 0.071(4) 0.053(4) 0.042(2)
F0AA 0.161(11) 0.065(4) 0.118(5) 0.045(4) -0.027(5) 0.042(6)
F4 0.120(8) 0.195(12) 0.205(11) 0.154(10) 0.124(9) 0.136(8)
C57 0.087(4) 0.114(4) 0.083(3) 0.014(3) 0.009(3) 0.033(3)
C58 0.074(3) 0.128(5) 0.074(3) 0.025(3) 0.000(2) 0.048(3)
C59 0.101(4) 0.097(4) 0.089(4) 0.016(3) -0.002(3) 0.022(3)
F4A 0.160(13) 0.051(4) 0.179(11) 0.029(5) 0.007(10) 0.069(6)
F2A 0.078(4) 0.115(8) 0.146(11) 0.096(8) 0.062(6) 0.070(5)
F1A 0.078(5) 0.125(11) 0.101(5) 0.082(6) 0.049(5) 0.066(6)
F79A 0.097(8) 0.171(16) 0.062(4) -0.041(6) 0.019(4) 0.027(10)
F83A 0.044(4) 0.056(5) 0.081(6) 0.009(3) -0.004(4) -0.001(3)
F69A 0.090(7) 0.059(5) 0.127(10) 0.027(6) -0.021(5) -0.030(4)
F81A 0.108(7) 0.047(6) 0.095(6) 0.008(4) -0.013(5) -0.014(4)
F75A 0.31(2) 0.062(7) 0.122(9) 0.069(7) 0.112(12) 0.073(11)
F61A 0.116(6) 0.044(6) 0.232(18) 0.035(8) 0.036(7) 0.042(4)
F50A 0.38(3) 0.077(9) 0.114(15) 0.058(10) 0.183(19) 0.077(14)
F57A 0.260(18) 0.109(10) 0.090(10) 0.055(8) 0.101(11) 0.142(13)
F66A 0.153(11) 0.29(3) 0.059(10) -0.021(14) -0.001(8) -0.017(12)
F80A 0.036(4) 0.114(9) 0.088(8) 0.020(6) 0.030(5) 0.039(5)
F67A 0.166(16) 0.24(2) 0.183(11) 0.161(15) 0.124(12) 0.182(17)
F68A 0.049(8) 0.088(16) 0.158(9) -0.022(10) 0.006(9) 0.046(9)
C60 0.107(5) 0.172(8) 0.178(8) -0.053(6) 0.004(5) 0.049(5)
C61 0.112(10) 0.093(8) 0.117(10) 0.033(6) 0.056(8) 0.048(8)
C62 0.074(7) 0.118(10) 0.151(11) -0.015(8) 0.015(8) 0.033(7)
C63 0.107(9) 0.082(8) 0.142(10) 0.009(7) 0.035(8) 0.032(7)
C64 0.179(6) 0.097(4) 0.130(5) 0.047(4) 0.086(5) 0.056(4)
C65 0.067(8) 0.242(17) 0.197(14) -0.109(11) 0.049(9) -0.021(9)
C66 0.074(8) 0.163(13) 0.136(11) -0.029(8) 0.038(8) -0.010(8)
C67 0.138(6) 0.116(5) 0.138(6) -0.010(4) 0.029(5) 0.024(4)
C68 0.180(15) 0.121(11) 0.198(15) -0.035(10) 0.100(13) -0.007(11)

loop_
_atom_type_symbol
_atom_type_description
_atom_type_scat_dispersion_real
_atom_type_scat_dispersion_imag
_atom_type_scat_source
C C 0.0033 0.0016 'International Tables Vol C Tables 4.2.6.8 and 6.1.1.4'
H H 0.0000 0.0000 'International Tables Vol C Tables 4.2.6.8 and 6.1.1.4'
B B 0.0013 0.0007 'International Tables Vol C Tables 4.2.6.8 and 6.1.1.4'
F F 0.0171 0.0103 'International Tables Vol C Tables 4.2.6.8 and 6.1.1.4'
Na Na 0.0362 0.0249 'International Tables Vol C Tables 4.2.6.8 and 6.1.1.4'
O O 0.0106 0.0060 'International Tables Vol C Tables 4.2.6.8 and 6.1.1.4'
Si Si 0.0817 0.0704 'International Tables Vol C Tables 4.2.6.8 and 6.1.1.4'

loop_
_geom_angle_atom_site_label_1
_geom_angle_atom_site_label_2
_geom_angle_atom_site_label_3
_geom_angle
_geom_angle_site_symmetry_3
C23 Si1 C53 107.51(15) .
C47 Si1 C23 107.85(15) .
C47 Si1 C48 110.76(18) .
C47 Si1 C53 112.3(2) .
C48 Si1 C23 107.51(17) .
C48 Si1 C53 110.69(19) .
C7 Si2 C49 108.40(16) .
C46 Si2 C7 106.62(16) .
C46 Si2 C49 112.05(19) .
C46 Si2 C52 110.9(2) .
C52 Si2 C7 107.23(17) .
C52 Si2 C49 111.4(2) .
O4AA Na3 O5AA 120.09(7) .
O4AA Na3 C6 90.36(8) .
O4AA Na3 C10 89.86(8) .
O5AA Na3 C6 90.03(8) .
O5AA Na3 C10 89.19(8) .
O3AA Na3 O4AA 90.67(7) .
O3AA Na3 O5AA 63.54(6) .
O3AA Na3 O2AA 148.65(8) .
O3AA Na3 O6 52.68(6) .
O3AA Na3 O7 117.85(7) .
O3AA Na3 O8 52.43(6) .
O3AA Na3 O9 116.97(7) .
O3AA Na3 C6 30.79(7) .
O3AA Na3 C10 148.43(8) .
O0AA Na3 O4AA 64.38(7) .
O0AA Na3 O5AA 115.97(7) .
O0AA Na3 O3AA 151.59(8) .
O0AA Na3 O2AA 52.15(7) .
O0AA Na3 O6 119.32(8) .
O0AA Na3 O7 52.73(6) .
O0AA Na3 O8 149.99(8) .
O0AA Na3 O9 88.46(7) .
O0AA Na3 C6 150.02(9) .
O0AA Na3 C10 30.57(7) .
O2AA Na3 O4AA 116.48(7) .
O2AA Na3 O5AA 88.13(7) .
O2AA Na3 C6 149.73(9) .
O2AA Na3 C10 30.43(7) .
O6 Na3 O4AA 64.01(7) .
O6 Na3 O5AA 116.22(7) .
O6 Na3 O2AA 152.37(8) .
O6 Na3 O7 149.89(8) .
O6 Na3 O8 52.38(7) .
O6 Na3 O9 90.47(7) .
O6 Na3 C6 30.71(8) .
O6 Na3 C10 149.86(9) .
O7 Na3 O4AA 89.60(7) .
O7 Na3 O5AA 63.26(6) .
O7 Na3 O2AA 51.69(6) .
O7 Na3 O8 150.45(8) .
O7 Na3 O9 116.32(7) .
O7 Na3 C6 148.64(9) .
O7 Na3 C10 30.58(7) .
O8 Na3 O4AA 116.39(7) .
O8 Na3 O5AA 90.22(7) .
O8 Na3 O2AA 119.14(7) .
O8 Na3 O9 64.54(7) .
O8 Na3 C6 30.63(8) .
O8 Na3 C10 149.57(9) .
O9 Na3 O4AA 119.41(8) .
O9 Na3 O5AA 120.49(8) .
O9 Na3 O2AA 64.66(6) .
O9 Na3 C6 90.72(8) .
O9 Na3 C10 89.86(8) .
C6 Na3 C10 179.19(10) .
C36 O4AA Na3 116.24(17) .
C37 O4AA Na3 115.53(17) .
C37 O4AA C36 112.7(2) .
C18 O5AA Na3 114.09(16) .
C18 O5AA C31 113.1(2) .
C31 O5AA Na3 114.44(16) .
C6 O3AA Na3 83.09(14) .
C6 O3AA C11 118.2(2) .
C11 O3AA Na3 114.69(16) .
C10 O0AA Na3 84.41(14) .
C10 O0AA C38 117.0(2) .
C38 O0AA Na3 114.82(17) .
C10 O2AA Na3 79.97(14) .
C10 O2AA C39 117.1(2) .
C39 O2AA Na3 110.38(16) .
C6 O6 Na3 82.70(15) .
C6 O6 C43 117.4(2) .
C43 O6 Na3 112.79(16) .
C10 O7 Na3 82.85(14) .
C10 O7 C22 118.0(2) .
C22 O7 Na3 115.19(16) .
C6 O8 Na3 81.72(14) .
C6 O8 C28 117.6(2) .
C28 O8 Na3 111.81(16) .
C25 O9 Na3 117.72(16) .
C25 O9 C32 111.4(2) .
C32 O9 Na3 117.62(16) .
C14 C1 B26 123.4(3) .
C14 C1 C30 115.2(3) .
C30 C1 B26 121.2(2) .
C4 C2 C8 116.1(2) .
C4 C2 B26 121.1(2) .
C8 C2 B26 122.4(2) .
C15 C3 B26 124.7(2) .
C15 C3 C19 115.8(3) .
C19 C3 B26 119.1(2) .
C17 C4 C2 122.2(3) .
C8 C5 C42 119.9(3) .
C9 C5 C8 120.6(3) .
C9 C5 C42 119.5(3) .
O3AA C6 Na3 66.12(13) .
O3AA C6 C13 113.6(2) .
O6 C6 Na3 66.59(13) .
O6 C6 O3AA 105.3(2) .
O6 C6 O8 105.7(2) .
O6 C6 C13 113.0(2) .
O8 C6 Na3 67.65(13) .
O8 C6 O3AA 105.4(2) .
O8 C6 C13 113.1(2) .
C13 C6 Na3 179.3(2) .
C21 C7 Si2 176.0(3) .
C2 C8 C5 122.2(3) .
C5 C9 C17 118.4(3) .
C2 B26 C1 103.5(2) .
C3 B26 C1 113.3(2) .
C3 B26 C2 111.5(2) .
C3 B26 C12 103.2(2) .
C12 B26 C1 112.4(2) .
C12 B26 C2 113.3(2) .
O0AA C10 Na3 65.03(13) .
O0AA C10 O2AA 106.1(2) .
O0AA C10 O7 105.6(2) .
O0AA C10 C21 112.0(2) .
O2AA C10 Na3 69.60(13) .
O2AA C10 C21 113.7(2) .
O7 C10 Na3 66.57(13) .
O7 C10 O2AA 105.6(2) .
O7 C10 C21 113.1(2) .
C21 C10 Na3 176.4(2) .
O3AA C11 C18 105.6(2) .
C24 C12 B26 123.2(2) .
C24 C12 C26 116.1(3) .
C26 C12 B26 120.4(3) .
C23 C13 C6 178.4(3) .
C1 C14 C27 122.6(3) .
C3 C15 C40 122.4(3) .
C30 C16 C50 120.0(3) .
C33 C16 C30 119.8(3) .
C33 C16 C50 120.2(3) .
C4 C17 C34 119.5(3) .
C9 C17 C4 120.5(3) .
C9 C17 C34 120.0(3) .
O5AA C18 C11 107.8(2) .
C45 C19 C3 122.9(3) .
C24 C20 C35 118.7(3) .
C41 C20 C24 120.2(3) .
C41 C20 C35 121.1(3) .
C7 C21 C10 175.6(3) .
O7 C22 C31 105.7(2) .
C13 C23 Si1 178.4(3) .
C12 C24 C20 122.2(3) .
O9 C25 C39 108.6(2) .
C29 C26 C12 122.4(3) .
C14 C27 C56 119.1(3) .
C33 C27 C14 120.3(3) .
C33 C27 C56 120.6(3) .
O8 C28 C32 106.1(2) .
C26 C29 C51 117.9(3) .
C41 C29 C26 120.1(3) .
C41 C29 C51 121.9(3) .
C16 C30 C1 123.2(3) .
O5AA C31 C22 107.3(2) .
O9 C32 C28 108.5(2) .
C27 C33 C16 118.8(3) .
F10 C34 F21 106.1(3) .
F10 C34 C17 113.2(3) .
F11 C34 F10 105.6(2) .
F11 C34 F21 105.9(3) .
F11 C34 C17 112.7(3) .
F21 C34 C17 112.6(3) .
F17 C35 C20 112.6(3) .
F27 C35 F17 103.8(3) .
F27 C35 C20 113.2(3) .
F60 C35 F17 105.1(3) .
F60 C35 F27 107.2(3) .
F60 C35 C20 114.2(3) .
O4AA C36 C43 107.9(2) .
O4AA C37 C38 107.3(2) .
O0AA C38 C37 106.0(2) .
O2AA C39 C25 107.0(2) .
C15 C40 C54 119.0(3) .
C44 C40 C15 120.1(3) .
C44 C40 C54 120.9(3) .
C29 C41 C20 118.9(3) .
F12 C42 C5 113.0(3) .
F12 C42 F20 106.1(3) .
F19 C42 F12 105.7(3) .
F19 C42 C5 113.1(3) .
F19 C42 F20 106.1(3) .
F20 C42 C5 112.2(3) .
O6 C43 C36 106.0(2) .
C45 C44 C40 119.0(3) .
C19 C45 C55 120.2(3) .
C44 C45 C19 119.9(3) .
C44 C45 C55 120.0(3) .
F69 C50 C16 115.5(10) .
F69 C50 F79 113.2(10) .
F69 C50 F83 103.4(10) .
F79 C50 C16 113.0(8) .
F79 C50 F83 101.1(9) .
F83 C50 C16 109.0(6) .
F79A C50 C16 119.1(10) .
F79A C50 F83A 106.0(11) .
F79A C50 F69A 107.1(8) .
F83A C50 C16 112.1(8) .
F83A C50 F69A 97.0(10) .
F69A C50 C16 113.0(7) .
F67 C51 C29 112.9(3) .
F68 C51 C29 112.2(5) .
F68 C51 F67 100.8(6) .
F80 C51 C29 118.0(4) .
F80 C51 F67 105.4(4) .
F80 C51 F68 105.8(6) .
F80A C51 C29 100.1(6) .
F67A C51 C29 101.8(6) .
F67A C51 F80A 88.7(10) .
F68A C51 C29 117.7(11) .
F68A C51 F80A 104.5(14) .
F68A C51 F67A 134.5(14) .
F50 C54 F57 103.9(5) .
F50 C54 C40 113.8(4) .
F50 C54 F66 109.2(5) .
F57 C54 C40 112.2(3) .
F66 C54 F57 102.2(4) .
F66 C54 C40 114.5(5) .
F50A C54 C40 111.0(9) .
F57A C54 C40 113.2(10) .
F57A C54 F50A 100.3(12) .
F66A C54 C40 116.5(11) .
F66A C54 F50A 105.6(12) .
F66A C54 F57A 108.7(15) .
F61 C55 C45 114.6(7) .
F61 C55 F75 102.6(11) .
F61 C55 F81 104.6(10) .
F75 C55 C45 116.5(9) .
F75 C55 F81 105.6(10) .
F81 C55 C45 111.7(8) .
F81A C55 C45 112.5(8) .
F81A C55 F61A 104.8(12) .
F75A C55 C45 115.3(9) .
F75A C55 F81A 109.6(13) .
F75A C55 F61A 105.8(11) .
F61A C55 C45 108.0(9) .
F1 C56 C27 109.8(5) .
F0AA C56 C27 113.5(7) .
F0AA C56 F1 105.7(8) .
F0AA C56 F4 115.0(8) .
F4 C56 C27 108.8(5) .
F4 C56 F1 103.3(8) .
F4A C56 C27 121.8(9) .
F4A C56 F2A 106.5(9) .
F4A C56 F1A 103.8(12) .
F2A C56 C27 116.0(5) .
F1A C56 C27 112.5(8) .
F1A C56 F2A 91.7(10) .
C58 C57 C59 113.4(5) .
C57 C58 C58 115.7(6) 2_766
C62 C61 C67 134.4(15) .
C64 C62 C61 129.0(15) .
C64 C63 C66 123.7(14) .
C60 C65 C67 137.3(13) .
C67 C66 C63 126.2(15) .
C65 C67 C61 172.5(12) .
C68 C67 C66 171.9(19) .
C67 C68 C60 149.1(18) .

loop_
_geom_bond_atom_site_label_1
_geom_bond_atom_site_label_2
_geom_bond_distance
_geom_bond_site_symmetry_2
Si1 C23 1.854(3) .
Si1 C47 1.843(4) .
Si1 C48 1.846(4) .
Si1 C53 1.856(4) .
Si2 C7 1.851(3) .
Si2 C46 1.844(4) .
Si2 C49 1.853(4) .
Si2 C52 1.848(4) .
Na3 O4AA 2.591(2) .
Na3 O5AA 2.674(2) .
Na3 O3AA 2.501(2) .
Na3 O0AA 2.479(2) .
Na3 O2AA 2.590(2) .
Na3 O6 2.513(2) .
Na3 O7 2.517(2) .
Na3 O8 2.538(2) .
Na3 O9 2.542(2) .
Na3 C6 2.716(3) .
Na3 C10 2.722(3) .
O4AA C36 1.428(3) .
O4AA C37 1.427(4) .
O5AA C18 1.429(3) .
O5AA C31 1.429(3) .
O3AA C6 1.400(3) .
O3AA C11 1.442(3) .
O0AA C10 1.391(3) .
O0AA C38 1.437(4) .
O2AA C10 1.400(3) .
O2AA C39 1.441(3) .
O6 C6 1.398(4) .
O6 C43 1.437(4) .
O7 C10 1.396(3) .
O7 C22 1.437(3) .
O8 C6 1.398(4) .
O8 C28 1.446(3) .
O9 C25 1.425(3) .
O9 C32 1.434(3) .
F10 C34 1.338(3) .
F11 C34 1.333(4) .
F12 C42 1.333(4) .
C1 B26 1.646(4) .
C1 C14 1.392(4) .
C1 C30 1.398(4) .
C2 C4 1.394(4) .
C2 C8 1.395(4) .
C2 B26 1.637(4) .
C3 B26 1.634(4) .
C3 C15 1.388(4) .
C3 C19 1.399(4) .
C4 C17 1.390(4) .
F17 C35 1.337(4) .
C5 C8 1.395(4) .
C5 C9 1.381(4) .
C5 C42 1.491(4) .
F19 C42 1.330(4) .
F20 C42 1.335(4) .
F21 C34 1.339(4) .
C6 C13 1.479(4) .
C7 C21 1.195(4) .
C9 C17 1.390(4) .
B26 C12 1.636(4) .
F27 C35 1.332(4) .
C10 C21 1.477(4) .
C11 C18 1.503(4) .
C12 C24 1.385(4) .
C12 C26 1.401(4) .
C13 C23 1.184(4) .
C14 C27 1.394(4) .
C15 C40 1.402(4) .
C16 C30 1.389(4) .
C16 C33 1.386(5) .
C16 C50 1.465(5) .
C17 C34 1.483(4) .
C19 C45 1.390(4) .
C20 C24 1.395(4) .
C20 C35 1.486(5) .
C20 C41 1.384(5) .
C22 C31 1.506(4) .
C25 C39 1.498(4) .
C26 C29 1.384(4) .
C27 C33 1.382(5) .
C27 C56 1.480(4) .
C28 C32 1.495(4) .
C29 C41 1.381(5) .
C29 C51 1.490(5) .
F50 C54 1.306(6) .
C35 F60 1.324(4) .
C36 C43 1.490(4) .
C37 C38 1.499(4) .
F57 C54 1.352(6) .
F61 C55 1.316(10) .
C40 C44 1.385(5) .
C40 C54 1.476(5) .
F66 C54 1.309(6) .
F67 C51 1.374(5) .
F68 C51 1.351(7) .
F69 C50 1.304(10) .
C44 C45 1.385(5) .
C45 C55 1.481(4) .
F75 C55 1.318(10) .
F79 C50 1.323(8) .
F80 C51 1.290(5) .
F81 C55 1.330(9) .
F83 C50 1.355(9) .
C50 F79A 1.294(10) .
C50 F83A 1.357(9) .
C50 F69A 1.374(8) .
C51 F80A 1.475(10) .
C51 F67A 1.388(11) .
C51 F68A 1.304(13) .
C54 F50A 1.350(11) .
C54 F57A 1.293(11) .
C54 F66A 1.289(12) .
C55 F81A 1.314(10) .
C55 F75A 1.286(10) .
C55 F61A 1.331(11) .
C56 F1 1.348(7) .
C56 F0AA 1.282(9) .
C56 F4 1.327(7) .
C56 F4A 1.283(10) .
C56 F2A 1.371(9) .
C56 F1A 1.361(11) .
C57 C58 1.502(7) .
C57 C59 1.519(8) .
C58 C58 1.518(11) 2_766
C60 C65 1.288(17) .
C60 C68 1.369(17) .
C61 C62 1.40(2) .
C61 C67 1.450(18) .
C62 C64 1.313(15) .
C63 C64 1.444(16) .
C63 C66 1.50(2) .
C65 C67 1.386(18) .
C66 C67 1.334(19) .
C67 C68 1.215(18) .
